data_2003582
loop_
_publ_author_name
'Crossley, J. G.'
'Orpen, A. G.'

_publ_section_title
;
 [<i>M</i>(CNMe)~4~](PF~6~)~2~ (<i>M</i> = Pt, Pd)
;
_journal_issue 6
_journal_name_full 'Acta Crystallographica Section C'
_journal_page_first 1102
_journal_page_last 1105
_journal_paper_doi 10.1107/S0108270194014587
_journal_volume 51
_journal_year 1995
_chemical_compound_source Et~2~O/MeCN
_chemical_formula_moiety 'C8 H12 F12 N4 P2 Pt'
_chemical_formula_sum 'C8 H12 F12 N4 P2 Pt'
_chemical_formula_weight 649.2
_space_group_IT_number 127
_symmetry_cell_setting tetragonal
_symmetry_space_group_name_Hall '-P 4 2ab'
_symmetry_space_group_name_H-M 'P 4/m b m'
_atom_type_scat_source IntTabIV
_cell_angle_alpha 90
_cell_angle_beta 90
_cell_angle_gamma 90
_cell_formula_units_Z 2
_cell_length_a 9.494(1)
_cell_length_b 9.494(1)
_cell_length_c 11.203(2)
_cell_measurement_reflns_used 36
_cell_measurement_temperature 293
_cell_measurement_theta_max 15
_cell_measurement_theta_min 5
_cell_volume 1009.8(2)
_diffrn_measurement_device 'Siemens P3m'
_diffrn_measurement_method \w/2\q
_diffrn_radiation_type MoK\a
_diffrn_radiation_wavelength 0.71073
_diffrn_reflns_av_R_equivalents 0.0432
_diffrn_reflns_limit_h_max 12
_diffrn_reflns_limit_h_min 0
_diffrn_reflns_limit_k_max 12
_diffrn_reflns_limit_k_min 0
_diffrn_reflns_limit_l_max 14
_diffrn_reflns_limit_l_min 0
_diffrn_reflns_number 1474
_diffrn_reflns_theta_max 27.5
_diffrn_standards_decay_% +-2
_diffrn_standards_interval_count 50
_diffrn_standards_number 3
_exptl_absorpt_coefficient_mu 7.213
_exptl_absorpt_correction_T_max 0.276
_exptl_absorpt_correction_T_min 0.187
_exptl_absorpt_correction_type 'Empirical (azimuthal scan)'
_exptl_crystal_colour clear
_exptl_crystal_density_diffrn 2.135
_exptl_crystal_description 'regular block'
_exptl_crystal_size_max 0.35
_exptl_crystal_size_mid 0.3
_exptl_crystal_size_min 0.3
_refine_diff_density_max 0.53
_refine_diff_density_min -1.27
_refine_ls_extinction_method none
_refine_ls_goodness_of_fit_obs 1.20
_refine_ls_hydrogen_treatment 'H atoms riding with C-H = 0.96 \%A and U(H) ='
_refine_ls_number_parameters 46
_refine_ls_number_reflns 454
_refine_ls_R_factor_obs 0.0287
_refine_ls_shift/esd_max 0.001
_refine_ls_structure_factor_coef F
_refine_ls_weighting_details 'w = 1/[\s~c~^2^(F)+0.0005F^2^]'
_refine_ls_weighting_scheme calc
_refine_ls_wR_factor_obs 0.0339
_reflns_number_observed 454
_reflns_number_total 670
_reflns_observed_criterion I>2\s(I)
_cod_data_source_file mu1154.cif
_cod_data_source_block 1
_cod_depositor_comments
;
The following automatic conversions were performed:

'_refine_ls_weighting_scheme' value '1/[\s~c~^2^(F)+0.0005F^2^]' was
changed to 'calc'. New tag '_refine_ls_weighting_details' was
created. The value of the new tag was set to 'w =
1/[\s~c~^2^(F)+0.0005F^2^]'.

Automatic conversion script
Id: cif_fix_values 3143 2015-03-26 13:38:13Z robertas 
;
_cod_original_cell_volume 1009.8(3)
_cod_original_formula_sum ' C8 H12 F12 N4 P2 Pt1 '
_cod_database_code 2003582

loop_
_symmetry_equiv_pos_as_xyz
x,y,z
x,y,-z
y,-x,-z
-y,x,-z
1/2+x,1/2-y,z
1/2-x,1/2+y,z
1/2-y,1/2-x,z
1/2+y,1/2+x,z
-x,-y,-z
-x,-y,z
-y,x,z
y,-x,z
1/2-x,1/2+y,-z
1/2+x,1/2-y,-z
1/2+y,1/2+x,-z
1/2-y,1/2-x,-z

loop_
_atom_site_label
_atom_site_fract_x
_atom_site_fract_y
_atom_site_fract_z
_atom_site_U_iso_or_equiv
Pt(1) .0 -.5000 .0 .042(1)
P(1) .0 .0 .0 .053(1)
P(2) .5000 .0 .5000 .055(1)
F(1) .0 .0 .1421(9) .114(3)
F(2) -.0777(7) -.1481(6) .0 .087(3)
F(3) .5030(7) -.1648(10) .5000 .162(6)
F(4) .5000 .0 .3645(10) .226(10)
N(1) .1678(5) -.3322(5) .1896(6) .055(2)
C(1) .1072(6) -.3928(6) .1227(7) .047(2)
C(2) .2508(6) -.2492(6) .2711(10) .088(4)
H(2A) .2265 -.2735 .3517 .080
H(2B) .2322 -.1510 .2580 .080

loop_
_geom_angle_atom_site_label_1
_geom_angle_atom_site_label_2
_geom_angle_atom_site_label_3
_geom_angle_site_symmetry_3
_geom_angle
_geom_angle_publ_flag
C(1) Pt(1) C(1) 7_445 92.7(4) yes
C(1) N(1) C(2) . 176.7(8) yes
F(3) P(2) F(3) 15_546 92.1(5) yes
Pt(1) C(1) N(1) . 179.0(7) yes

loop_
_geom_bond_atom_site_label_1
_geom_bond_atom_site_label_2
_geom_bond_distance
_geom_bond_publ_flag
Pt(1) C(1) 1.990(8) yes
P(1) F(1) 1.592(11) yes
P(1) F(2) 1.588(6) yes
P(2) F(3) 1.565(10) yes
P(2) F(4) 1.518(11) yes
N(1) C(1) 1.107(10) yes
N(1) C(2) 1.440(12) yes
